data_1570256
loop_
_publ_author_name
'Zheng, Cheng-Yu'
'Zhao, Jin-Xin'
'Yuan, Chang-Hao'
'Peng, Xia'
'Geng, Meiyu'
'Ai, Jing'
'Fan, Yao-Yue'
'Yue, Jian-Min'

_publ_section_title
;
 Unprecedented sesterterpenoids, orientanoids A-C: discovery, bioinspired
 total synthesis and antitumor immunity.
;
_journal_issue 46
_journal_name_full 'Chemical science'
_journal_page_first 13410
_journal_page_last 13418
_journal_paper_doi 10.1039/d3sc04238c
_journal_volume 14
_journal_year 2023
_chemical_absolute_configuration rmad
_chemical_formula_moiety 'C25 H32 O5'
_chemical_formula_sum 'C25 H32 O5'
_chemical_formula_weight 412.50
_space_group_crystal_system orthorhombic
_space_group_IT_number 19
_space_group_name_Hall 'P 2ac 2ab'
_space_group_name_H-M_alt 'P 21 21 21'
_atom_sites_solution_hydrogens geom
_atom_sites_solution_primary dual
_audit_creation_date 2020-04-28
_audit_creation_method
;
Olex2 1.2
(compiled 2018.05.29 svn.r3508 for OlexSys, GUI svn.r5506)
;
_audit_update_record
;
2020-05-08 deposited with the CCDC.	2023-11-06 downloaded from the CCDC.
;
_cell_angle_alpha 90
_cell_angle_beta 90
_cell_angle_gamma 90
_cell_formula_units_Z 4
_cell_length_a 9.1292(6)
_cell_length_b 9.1825(6)
_cell_length_c 26.7030(16)
_cell_measurement_reflns_used 9930
_cell_measurement_temperature 200(2)
_cell_measurement_theta_max 54.90
_cell_measurement_theta_min 2.88
_cell_volume 2238.5(2)
_computing_cell_refinement 'SAINT v8.37A (Bruker, 2015)'
_computing_data_reduction 'SAINT v8.37A (Bruker, 2015)'
_computing_molecular_graphics 'Olex2 (Dolomanov et al., 2009)'
_computing_publication_material 'Olex2 (Dolomanov et al., 2009)'
_computing_structure_refinement 'ShelXL (Sheldrick, 2015)'
_computing_structure_solution 'ShelXT (Sheldrick, 2015)'
_diffrn_ambient_temperature 200
_diffrn_measured_fraction_theta_full 0.998
_diffrn_measured_fraction_theta_max 0.997
_diffrn_measurement_device_type 'Bruker D8 Venture'
_diffrn_measurement_method '\f and \w scans'
_diffrn_radiation_type GaK\a
_diffrn_radiation_wavelength 1.34139
_diffrn_reflns_av_R_equivalents 0.0426
_diffrn_reflns_av_unetI/netI 0.0321
_diffrn_reflns_Laue_measured_fraction_full 0.998
_diffrn_reflns_Laue_measured_fraction_max 0.997
_diffrn_reflns_limit_h_max 8
_diffrn_reflns_limit_h_min -11
_diffrn_reflns_limit_k_max 11
_diffrn_reflns_limit_k_min -11
_diffrn_reflns_limit_l_max 32
_diffrn_reflns_limit_l_min -32
_diffrn_reflns_number 19853
_diffrn_reflns_point_group_measured_fraction_full 0.988
_diffrn_reflns_point_group_measured_fraction_max 0.985
_diffrn_reflns_theta_full 53.594
_diffrn_reflns_theta_max 55.067
_diffrn_reflns_theta_min 2.879
_diffrn_standards_number 0
_exptl_absorpt_coefficient_mu 0.435
_exptl_absorpt_correction_T_max 0.7508
_exptl_absorpt_correction_T_min 0.4611
_exptl_absorpt_correction_type multi-scan
_exptl_absorpt_process_details
;
SADABS-2016/2 (Bruker,2016/2) was used for absorption correction.
wR2(int) was 0.1337 before and 0.0828 after correction.
The Ratio of minimum to maximum transmission is 0.6141.
The \l/2 correction factor is Not present.
;
_exptl_crystal_colour colourless
_exptl_crystal_density_diffrn 1.224
_exptl_crystal_description block
_exptl_crystal_F_000 888
_exptl_crystal_size_max 0.12
_exptl_crystal_size_mid 0.08
_exptl_crystal_size_min 0.06
_refine_diff_density_max 0.203
_refine_diff_density_min -0.250
_refine_diff_density_rms 0.051
_refine_ls_abs_structure_details
;
 Flack x determined using 1223 quotients [(I+)-(I-)]/[(I+)+(I-)]
 (Parsons, Flack and Wagner, Acta Cryst. B69 (2013) 249-259).
;
_refine_ls_abs_structure_Flack -0.03(10)
_refine_ls_extinction_method none
_refine_ls_goodness_of_fit_ref 1.072
_refine_ls_hydrogen_treatment constr
_refine_ls_matrix_type full
_refine_ls_number_parameters 277
_refine_ls_number_reflns 4207
_refine_ls_number_restraints 0
_refine_ls_restrained_S_all 1.072
_refine_ls_R_factor_all 0.0718
_refine_ls_R_factor_gt 0.0546
_refine_ls_shift/su_max 0.002
_refine_ls_shift/su_mean 0.000
_refine_ls_structure_factor_coef Fsqd
_refine_ls_weighting_details 'w=1/[\s^2^(Fo^2^)+(0.0556P)^2^+1.0245P] where P=(Fo^2^+2Fc^2^)/3'
_refine_ls_weighting_scheme calc
_refine_ls_wR_factor_gt 0.1217
_refine_ls_wR_factor_ref 0.1352
_reflns_Friedel_coverage 0.716
_reflns_Friedel_fraction_full 0.974
_reflns_Friedel_fraction_max 0.969
_reflns_number_gt 3445
_reflns_number_total 4207
_reflns_threshold_expression 'I > 2\s(I)'
_cod_data_source_file d3sc04238c2.cif
_cod_data_source_block mj20178_0m
_cod_depositor_comments 'Adding full bibliography for 1570253--1570262.cif.'
_cod_database_code 1570256
_shelx_shelxl_version_number 2016/6
_shelx_space_group_comment
;
The symmetry employed for this shelxl refinement is uniquely defined
by the following loop, which should always be used as a source of
symmetry information in preference to the above space-group names.
They are only intended as comments.
;
_shelx_estimated_absorpt_t_max 0.974
_shelx_estimated_absorpt_t_min 0.950
_olex2_refinement_description
;
1. Fixed Uiso
 At 1.2 times of:
  All C(H) groups, All C(H,H) groups
 At 1.5 times of:
  All C(H,H,H) groups, All O(H) groups
2.a Ternary CH refined with riding coordinates:
 C1(H1), C8(H8), C4'(H4')
2.b Secondary CH2 refined with riding coordinates:
 C2(H2A,H2B), C6(H6A,H6B), C9(H9A,H9B), C13(H13A,H13B), C1'(H1'A,H1'B)
2.c Aromatic/amide H refined with riding coordinates:
 C2'(H2'), C5'(H5'), C6'(H6')
2.d Idealised Me refined as rotating group:
 C14(H14A,H14B,H14C), C15(H15A,H15B,H15C), C8'(H8'A,H8'B,H8'C), C9'(H9'A,H9'B,
 H9'C), C10'(H10A,H10B,H10C)
2.e Idealised tetrahedral OH refined as rotating group:
 O5(H5)
;
_olex2_submission_special_instructions 'No special instructions were received'

loop_
_space_group_symop_operation_xyz
'x, y, z'
'-x+1/2, -y, z+1/2'
'-x, y+1/2, -z+1/2'
'x+1/2, -y+1/2, -z'

loop_
_atom_site_label
_atom_site_type_symbol
_atom_site_fract_x
_atom_site_fract_y
_atom_site_fract_z
_atom_site_U_iso_or_equiv
_atom_site_adp_type
_atom_site_occupancy
_atom_site_site_symmetry_order
_atom_site_calc_flag
_atom_site_refinement_flags_posn
_atom_site_refinement_flags_adp
_atom_site_refinement_flags_occupancy
_atom_site_disorder_assembly
_atom_site_disorder_group
O1 O 0.7089(4) 0.5015(3) 0.73873(11) 0.0672(9) Uani 1 1 d . . . . .
O2 O 0.3328(3) 0.2764(3) 0.58555(9) 0.0434(6) Uani 1 1 d . . . . .
O3 O 0.0688(3) 0.3750(3) 0.64402(10) 0.0480(6) Uani 1 1 d . . . . .
O4 O -0.1038(3) 0.3672(4) 0.58551(12) 0.0683(9) Uani 1 1 d . . . . .
O5 O 0.1747(3) 0.8675(4) 0.67753(12) 0.0778(10) Uani 1 1 d . . . . .
H5 H 0.192377 0.905489 0.705495 0.117 Uiso 1 1 calc GR . . . .
C1 C 0.5561(4) 0.3220(4) 0.63091(14) 0.0413(8) Uani 1 1 d . . . . .
H1 H 0.615771 0.293465 0.601087 0.050 Uiso 1 1 calc R . . . .
C2 C 0.6512(4) 0.3118(4) 0.67798(15) 0.0496(10) Uani 1 1 d . . . . .
H2A H 0.608483 0.242305 0.702278 0.060 Uiso 1 1 calc R . . . .
H2B H 0.751594 0.279518 0.669429 0.060 Uiso 1 1 calc R . . . .
C3 C 0.6529(4) 0.4633(4) 0.69914(15) 0.0480(9) Uani 1 1 d . . . . .
C4 C 0.5720(4) 0.5603(4) 0.66549(14) 0.0415(8) Uani 1 1 d . . . . .
C5 C 0.5187(4) 0.4810(4) 0.62741(13) 0.0382(8) Uani 1 1 d . . . . .
C6 C 0.4112(4) 0.5249(4) 0.58816(13) 0.0400(8) Uani 1 1 d . . . . .
H6A H 0.454850 0.514919 0.554401 0.048 Uiso 1 1 calc R . . . .
H6B H 0.380833 0.627491 0.592999 0.048 Uiso 1 1 calc R . . . .
C7 C 0.2789(4) 0.4222(4) 0.59393(14) 0.0391(8) Uani 1 1 d . . . . .
C8 C 0.2222(4) 0.4126(4) 0.64844(13) 0.0390(8) Uani 1 1 d . . . . .
H8 H 0.236740 0.505973 0.667060 0.047 Uiso 1 1 calc R . . . .
C9 C 0.3072(4) 0.2871(4) 0.67208(15) 0.0490(9) Uani 1 1 d . . . . .
H9A H 0.240220 0.207617 0.682285 0.059 Uiso 1 1 calc R . . . .
H9B H 0.362600 0.320591 0.701788 0.059 Uiso 1 1 calc R . . . .
C10 C 0.4115(4) 0.2359(4) 0.63062(14) 0.0464(9) Uani 1 1 d . . . . .
C11 C 0.1409(4) 0.4482(4) 0.56222(13) 0.0422(9) Uani 1 1 d . . . . .
C12 C 0.0214(4) 0.3919(4) 0.59648(15) 0.0492(9) Uani 1 1 d . . . . .
C13 C 0.1405(5) 0.3649(5) 0.51229(15) 0.0552(11) Uani 1 1 d . . . . .
H13A H 0.159941 0.260442 0.518695 0.066 Uiso 1 1 calc R . . . .
H13B H 0.042684 0.373133 0.496558 0.066 Uiso 1 1 calc R . . . .
C14 C 0.5494(5) 0.7188(4) 0.67579(18) 0.0612(12) Uani 1 1 d . . . . .
H14A H 0.592875 0.776402 0.648704 0.092 Uiso 1 1 calc GR . . . .
H14B H 0.596228 0.744499 0.707611 0.092 Uiso 1 1 calc GR . . . .
H14C H 0.444222 0.739431 0.677811 0.092 Uiso 1 1 calc GR . . . .
C15 C 0.4368(5) 0.0724(4) 0.62926(19) 0.0623(12) Uani 1 1 d . . . . .
H15A H 0.342299 0.022086 0.627194 0.093 Uiso 1 1 calc GR . . . .
H15B H 0.488054 0.042076 0.659773 0.093 Uiso 1 1 calc GR . . . .
H15C H 0.496304 0.047550 0.599938 0.093 Uiso 1 1 calc GR . . . .
C1' C 0.2555(5) 0.4241(5) 0.47681(16) 0.0578(11) Uani 1 1 d . . . . .
H1'A H 0.353371 0.390430 0.487756 0.069 Uiso 1 1 calc R . . . .
H1'B H 0.237487 0.385021 0.442812 0.069 Uiso 1 1 calc R . . . .
C2' C 0.2546(4) 0.5864(5) 0.47478(15) 0.0538(11) Uani 1 1 d . . . . .
H2' H 0.305971 0.631847 0.448086 0.065 Uiso 1 1 calc R . . . .
C3' C 0.1870(4) 0.6721(5) 0.50759(14) 0.0475(10) Uani 1 1 d . . . . .
C4' C 0.1019(4) 0.6106(4) 0.55175(13) 0.0415(8) Uani 1 1 d . . . . .
H4' H -0.003302 0.611106 0.541353 0.050 Uiso 1 1 calc R . . . .
C5' C 0.1109(4) 0.7071(4) 0.59739(13) 0.0420(8) Uani 1 1 d . . . . .
H5' H 0.203112 0.751179 0.603854 0.050 Uiso 1 1 calc R . . . .
C6' C 0.0049(4) 0.7368(4) 0.62926(13) 0.0425(8) Uani 1 1 d . . . . .
H6' H -0.088875 0.695268 0.623415 0.051 Uiso 1 1 calc R . . . .
C7' C 0.0240(4) 0.8329(4) 0.67435(14) 0.0480(9) Uani 1 1 d . . . . .
C8' C -0.0640(7) 0.9719(5) 0.6669(2) 0.0859(16) Uani 1 1 d . . . . .
H8'A H -0.054698 1.033553 0.696698 0.129 Uiso 1 1 calc GR . . . .
H8'B H -0.167283 0.947232 0.661640 0.129 Uiso 1 1 calc GR . . . .
H8'C H -0.026667 1.024379 0.637623 0.129 Uiso 1 1 calc GR . . . .
C9' C -0.0231(6) 0.7545(6) 0.72128(15) 0.0683(13) Uani 1 1 d . . . . .
H9'A H -0.013912 0.820167 0.750048 0.102 Uiso 1 1 calc GR . . . .
H9'B H 0.039253 0.668965 0.726428 0.102 Uiso 1 1 calc GR . . . .
H9'C H -0.125352 0.723497 0.717875 0.102 Uiso 1 1 calc GR . . . .
C10' C 0.1861(6) 0.8353(5) 0.50245(17) 0.0632(12) Uani 1 1 d . . . . .
H10A H 0.086234 0.871724 0.507253 0.095 Uiso 1 1 calc GR . . . .
H10B H 0.220809 0.862271 0.468986 0.095 Uiso 1 1 calc GR . . . .
H10C H 0.250803 0.878071 0.527783 0.095 Uiso 1 1 calc GR . . . .

loop_
_atom_site_aniso_label
_atom_site_aniso_U_11
_atom_site_aniso_U_22
_atom_site_aniso_U_33
_atom_site_aniso_U_23
_atom_site_aniso_U_13
_atom_site_aniso_U_12
O1 0.072(2) 0.0663(19) 0.0633(18) 0.0040(15) -0.0275(17) 0.0042(16)
O2 0.0421(15) 0.0370(13) 0.0513(14) -0.0061(11) 0.0060(12) -0.0022(11)
O3 0.0389(14) 0.0516(15) 0.0533(15) 0.0003(12) 0.0099(12) -0.0049(12)
O4 0.0439(18) 0.088(2) 0.073(2) -0.0060(18) 0.0054(15) -0.0228(17)
O5 0.0546(19) 0.117(3) 0.0619(18) -0.0293(19) 0.0056(16) -0.0353(19)
C1 0.040(2) 0.0382(18) 0.046(2) 0.0006(15) 0.0048(17) 0.0027(16)
C2 0.045(2) 0.045(2) 0.059(2) 0.0073(17) -0.001(2) 0.0083(17)
C3 0.040(2) 0.048(2) 0.056(2) 0.0071(18) -0.0091(19) 0.0022(18)
C4 0.037(2) 0.0382(18) 0.050(2) 0.0048(15) -0.0090(17) 0.0023(16)
C5 0.0328(19) 0.0368(17) 0.0452(19) 0.0094(15) 0.0018(15) 0.0010(15)
C6 0.0367(19) 0.0389(18) 0.0444(19) 0.0059(16) -0.0039(16) -0.0108(16)
C7 0.036(2) 0.0367(18) 0.0445(19) -0.0026(15) 0.0045(16) -0.0031(15)
C8 0.0340(19) 0.0382(18) 0.0449(19) 0.0008(15) 0.0064(16) -0.0006(15)
C9 0.048(2) 0.045(2) 0.055(2) 0.0080(18) 0.012(2) 0.0039(18)
C10 0.046(2) 0.0340(18) 0.059(2) 0.0021(17) 0.0083(19) 0.0007(17)
C11 0.036(2) 0.050(2) 0.0410(19) -0.0062(16) -0.0004(16) -0.0081(16)
C12 0.039(2) 0.051(2) 0.058(2) -0.0086(18) 0.0045(18) -0.0099(18)
C13 0.048(2) 0.066(3) 0.051(2) -0.016(2) -0.0023(19) -0.011(2)
C14 0.065(3) 0.040(2) 0.078(3) -0.008(2) -0.025(2) 0.004(2)
C15 0.059(3) 0.034(2) 0.093(3) -0.001(2) 0.015(3) 0.0020(19)
C1' 0.052(3) 0.077(3) 0.044(2) -0.014(2) -0.001(2) -0.007(2)
C2' 0.042(2) 0.078(3) 0.041(2) 0.000(2) -0.0016(18) -0.005(2)
C3' 0.038(2) 0.065(3) 0.040(2) 0.0056(18) -0.0038(17) -0.0019(19)
C4' 0.0321(19) 0.052(2) 0.0402(19) -0.0030(16) -0.0037(15) -0.0010(16)
C5' 0.037(2) 0.0456(19) 0.0439(19) 0.0018(16) -0.0036(16) -0.0031(16)
C6' 0.037(2) 0.045(2) 0.0452(19) -0.0006(16) -0.0038(16) -0.0032(17)
C7' 0.041(2) 0.056(2) 0.047(2) -0.0052(18) 0.0010(18) -0.0060(17)
C8' 0.121(5) 0.053(3) 0.084(3) -0.021(3) -0.017(3) 0.013(3)
C9' 0.073(3) 0.088(3) 0.045(2) -0.002(2) 0.008(2) -0.015(3)
C10' 0.058(3) 0.067(3) 0.065(3) 0.021(2) 0.003(2) 0.008(2)

loop_
_atom_type_symbol
_atom_type_description
_atom_type_scat_dispersion_real
_atom_type_scat_dispersion_imag
_atom_type_scat_source
C C 0.0148 0.0070 'International Tables Vol C Tables 4.2.6.8 and 6.1.1.4'
H H 0.0000 0.0000 'International Tables Vol C Tables 4.2.6.8 and 6.1.1.4'
O O 0.0412 0.0250 'International Tables Vol C Tables 4.2.6.8 and 6.1.1.4'

loop_
_geom_angle_atom_site_label_1
_geom_angle_atom_site_label_2
_geom_angle_atom_site_label_3
_geom_angle
_geom_angle_site_symmetry_1
_geom_angle_site_symmetry_3
_geom_angle_publ_flag
C7 O2 C10 106.1(3) . . ?
C12 O3 C8 111.1(3) . . ?
C7' O5 H5 109.5 . . ?
C2 C1 H1 109.2 . . ?
C2 C1 C10 117.3(3) . . ?
C5 C1 H1 109.2 . . ?
C5 C1 C2 103.9(3) . . ?
C5 C1 C10 107.7(3) . . ?
C10 C1 H1 109.2 . . ?
C1 C2 H2A 110.8 . . ?
C1 C2 H2B 110.8 . . ?
H2A C2 H2B 108.8 . . ?
C3 C2 C1 105.0(3) . . ?
C3 C2 H2A 110.8 . . ?
C3 C2 H2B 110.8 . . ?
O1 C3 C2 126.4(4) . . ?
O1 C3 C4 124.5(4) . . ?
C4 C3 C2 109.1(3) . . ?
C3 C4 C14 123.2(3) . . ?
C5 C4 C3 108.6(3) . . ?
C5 C4 C14 128.1(3) . . ?
C4 C5 C1 113.4(3) . . ?
C4 C5 C6 128.7(3) . . ?
C6 C5 C1 117.2(3) . . ?
C5 C6 H6A 110.5 . . ?
C5 C6 H6B 110.5 . . ?
C5 C6 C7 106.3(3) . . ?
H6A C6 H6B 108.7 . . ?
C7 C6 H6A 110.5 . . ?
C7 C6 H6B 110.5 . . ?
O2 C7 C6 106.6(3) . . ?
O2 C7 C8 101.9(3) . . ?
O2 C7 C11 109.8(3) . . ?
C6 C7 C8 113.0(3) . . ?
C11 C7 C6 119.5(3) . . ?
C11 C7 C8 104.6(3) . . ?
O3 C8 C7 105.1(3) . . ?
O3 C8 H8 112.0 . . ?
O3 C8 C9 110.2(3) . . ?
C7 C8 H8 112.0 . . ?
C9 C8 C7 105.2(3) . . ?
C9 C8 H8 112.0 . . ?
C8 C9 H9A 110.9 . . ?
C8 C9 H9B 110.9 . . ?
C8 C9 C10 104.4(3) . . ?
H9A C9 H9B 108.9 . . ?
C10 C9 H9A 110.9 . . ?
C10 C9 H9B 110.9 . . ?
O2 C10 C1 107.3(3) . . ?
O2 C10 C9 102.3(3) . . ?
O2 C10 C15 108.0(3) . . ?
C9 C10 C1 111.8(3) . . ?
C15 C10 C1 112.2(3) . . ?
C15 C10 C9 114.5(3) . . ?
C7 C11 C13 113.7(3) . . ?
C7 C11 C4' 115.7(3) . . ?
C12 C11 C7 101.8(3) . . ?
C12 C11 C13 110.6(3) . . ?
C12 C11 C4' 105.7(3) . . ?
C13 C11 C4' 108.7(3) . . ?
O3 C12 C11 112.1(3) . . ?
O4 C12 O3 120.8(4) . . ?
O4 C12 C11 127.0(4) . . ?
C11 C13 H13A 109.4 . . ?
C11 C13 H13B 109.4 . . ?
H13A C13 H13B 108.0 . . ?
C1' C13 C11 111.2(3) . . ?
C1' C13 H13A 109.4 . . ?
C1' C13 H13B 109.4 . . ?
C4 C14 H14A 109.5 . . ?
C4 C14 H14B 109.5 . . ?
C4 C14 H14C 109.5 . . ?
H14A C14 H14B 109.5 . . ?
H14A C14 H14C 109.5 . . ?
H14B C14 H14C 109.5 . . ?
C10 C15 H15A 109.5 . . ?
C10 C15 H15B 109.5 . . ?
C10 C15 H15C 109.5 . . ?
H15A C15 H15B 109.5 . . ?
H15A C15 H15C 109.5 . . ?
H15B C15 H15C 109.5 . . ?
C13 C1' H1'A 109.2 . . ?
C13 C1' H1'B 109.2 . . ?
H1'A C1' H1'B 107.9 . . ?
C2' C1' C13 112.2(4) . . ?
C2' C1' H1'A 109.2 . . ?
C2' C1' H1'B 109.2 . . ?
C1' C2' H2' 117.6 . . ?
C3' C2' C1' 124.8(4) . . ?
C3' C2' H2' 117.6 . . ?
C2' C3' C4' 121.9(4) . . ?
C2' C3' C10' 122.1(4) . . ?
C10' C3' C4' 116.0(4) . . ?
C11 C4' H4' 105.9 . . ?
C3' C4' C11 112.2(3) . . ?
C3' C4' H4' 105.9 . . ?
C5' C4' C11 113.9(3) . . ?
C5' C4' C3' 112.4(3) . . ?
C5' C4' H4' 105.9 . . ?
C4' C5' H5' 116.4 . . ?
C6' C5' C4' 127.1(3) . . ?
C6' C5' H5' 116.4 . . ?
C5' C6' H6' 118.2 . . ?
C5' C6' C7' 123.6(3) . . ?
C7' C6' H6' 118.2 . . ?
O5 C7' C6' 107.0(3) . . ?
O5 C7' C8' 109.5(4) . . ?
O5 C7' C9' 109.6(4) . . ?
C6' C7' C8' 109.1(3) . . ?
C6' C7' C9' 110.6(3) . . ?
C9' C7' C8' 111.0(4) . . ?
C7' C8' H8'A 109.5 . . ?
C7' C8' H8'B 109.5 . . ?
C7' C8' H8'C 109.5 . . ?
H8'A C8' H8'B 109.5 . . ?
H8'A C8' H8'C 109.5 . . ?
H8'B C8' H8'C 109.5 . . ?
C7' C9' H9'A 109.5 . . ?
C7' C9' H9'B 109.5 . . ?
C7' C9' H9'C 109.5 . . ?
H9'A C9' H9'B 109.5 . . ?
H9'A C9' H9'C 109.5 . . ?
H9'B C9' H9'C 109.5 . . ?
C3' C10' H10A 109.5 . . ?
C3' C10' H10B 109.5 . . ?
C3' C10' H10C 109.5 . . ?
H10A C10' H10B 109.5 . . ?
H10A C10' H10C 109.5 . . ?
H10B C10' H10C 109.5 . . ?

loop_
_geom_bond_atom_site_label_1
_geom_bond_atom_site_label_2
_geom_bond_distance
_geom_bond_site_symmetry_2
_geom_bond_publ_flag
O1 C3 1.225(5) . ?
O2 C7 1.444(4) . ?
O2 C10 1.450(5) . ?
O3 C8 1.447(4) . ?
O3 C12 1.350(5) . ?
O4 C12 1.202(5) . ?
O5 H5 0.8400 . ?
O5 C7' 1.414(5) . ?
C1 H1 1.0000 . ?
C1 C2 1.530(5) . ?
C1 C5 1.502(5) . ?
C1 C10 1.539(5) . ?
C2 H2A 0.9900 . ?
C2 H2B 0.9900 . ?
C2 C3 1.502(5) . ?
C3 C4 1.465(5) . ?
C4 C5 1.342(5) . ?
C4 C14 1.496(5) . ?
C5 C6 1.491(5) . ?
C6 H6A 0.9900 . ?
C6 H6B 0.9900 . ?
C6 C7 1.540(5) . ?
C7 C8 1.548(5) . ?
C7 C11 1.536(5) . ?
C8 H8 1.0000 . ?
C8 C9 1.526(5) . ?
C9 H9A 0.9900 . ?
C9 H9B 0.9900 . ?
C9 C10 1.534(5) . ?
C10 C15 1.519(5) . ?
C11 C12 1.514(5) . ?
C11 C13 1.537(5) . ?
C11 C4' 1.558(5) . ?
C13 H13A 0.9900 . ?
C13 H13B 0.9900 . ?
C13 C1' 1.515(6) . ?
C14 H14A 0.9800 . ?
C14 H14B 0.9800 . ?
C14 H14C 0.9800 . ?
C15 H15A 0.9800 . ?
C15 H15B 0.9800 . ?
C15 H15C 0.9800 . ?
C1' H1'A 0.9900 . ?
C1' H1'B 0.9900 . ?
C1' C2' 1.491(6) . ?
C2' H2' 0.9500 . ?
C2' C3' 1.329(6) . ?
C3' C4' 1.521(5) . ?
C3' C10' 1.505(6) . ?
C4' H4' 1.0000 . ?
C4' C5' 1.509(5) . ?
C5' H5' 0.9500 . ?
C5' C6' 1.318(5) . ?
C6' H6' 0.9500 . ?
C6' C7' 1.503(5) . ?
C7' C8' 1.521(6) . ?
C7' C9' 1.508(6) . ?
C8' H8'A 0.9800 . ?
C8' H8'B 0.9800 . ?
C8' H8'C 0.9800 . ?
C9' H9'A 0.9800 . ?
C9' H9'B 0.9800 . ?
C9' H9'C 0.9800 . ?
C10' H10A 0.9800 . ?
C10' H10B 0.9800 . ?
C10' H10C 0.9800 . ?
